data_7206063
loop_
_publ_author_name
'Wang, Shimin'
'Zhang, Jiyuan'
'Hou, Yanhui'
'Du, Chenxia'
'Wu, Yangjie'

_publ_section_title
;
 4,5-Diaza-9,9&#x2032;-spirobifluorene functionalized europium complex
 with efficient photo- and electro-luminescent properties
;
_journal_issue 21
_journal_name_full 'Journal of Materials Chemistry'
_journal_page_first 7559
_journal_paper_doi 10.1039/c1jm10480b
_journal_volume 21
_journal_year 2011
_chemical_formula_moiety 'C68 H47 Eu N2 O6'
_chemical_formula_sum 'C68 H47 Eu N2 O6'
_chemical_formula_weight 1140.04
_chemical_name_systematic
;
?
;
_space_group_crystal_system monoclinic
_space_group_IT_number 14
_space_group_name_Hall '-P 2ybc'
_space_group_name_H-M_alt 'P 1 21/c 1'
_symmetry_space_group_name_Hall '-P 2ybc'
_symmetry_space_group_name_H-M 'P 1 21/c 1'
_atom_sites_solution_hydrogens geom
_atom_sites_solution_primary direct
_atom_sites_solution_secondary difmap
_audit_creation_date
;
'Wed Dec 22 22:42:57 2010'
;
_audit_creation_method
;
CrysAlisPro, Oxford Diffraction Ltd.,
Version 1.171.34.39 (release 18-08-2010 CrysAlis171 .NET)
(compiled Aug 18 2010,17:42:00)
;
_cell_angle_alpha 90.00
_cell_angle_beta 122.704(2)
_cell_angle_gamma 90.00
_cell_formula_units_Z 4
_cell_length_a 13.9453(3)
_cell_length_b 19.2725(4)
_cell_length_c 24.4221(5)
_cell_measurement_reflns_used 11397
_cell_measurement_temperature 291(2)
_cell_measurement_theta_max 26.3104
_cell_measurement_theta_min 2.8952
_cell_volume 5523.2(2)
_computing_cell_refinement
;
CrysAlisPro, Oxford Diffraction Ltd.,
Version 1.171.34.39 (release 18-08-2010 CrysAlis171 .NET)
(compiled Aug 18 2010,17:42:00)
;
_computing_data_collection
;
CrysAlisPro, Oxford Diffraction Ltd.,
Version 1.171.34.39 (release 18-08-2010 CrysAlis171 .NET)
(compiled Aug 18 2010,17:42:00)
;
_computing_data_reduction
;
CrysAlisPro, Oxford Diffraction Ltd.,
Version 1.171.34.39 (release 18-08-2010 CrysAlis171 .NET)
(compiled Aug 18 2010,17:42:00)
;
_computing_molecular_graphics
;
O. V. Dolomanov, L. J. Bourhis, R. J. Gildea, J. A. K. Howard and H. Puschmann,
OLEX2: a complete structure solution, refinement and analysis program.
J. Appl. Cryst. (2009). 42, 339-341.
;
_computing_publication_material
;
O. V. Dolomanov, L. J. Bourhis, R. J. Gildea, J. A. K. Howard and H. Puschmann,
OLEX2: a complete structure solution, refinement and analysis program.
J. Appl. Cryst. (2009). 42, 339-341.
;
_computing_structure_refinement 'SHELXL-97 (Sheldrick, 1997)'
_computing_structure_solution 'SHELXS-97 (Sheldrick, 1990)'
_diffrn_ambient_temperature 291.0
_diffrn_detector_area_resol_mean 16.2312
_diffrn_measured_fraction_theta_full 0.996
_diffrn_measured_fraction_theta_max 0.996
_diffrn_measurement_details
;
1 omega 4.00 49.00 1.0000 60.0000
omega____ theta____ kappa____ phi______ frames
- 19.6323 -77.0000 -30.0000 45

2 omega -22.00 24.00 1.0000 60.0000
omega____ theta____ kappa____ phi______ frames
- 19.6323 -77.0000 -60.0000 46

3 omega -3.00 90.00 1.0000 60.0000
omega____ theta____ kappa____ phi______ frames
- 19.6323 37.0000 120.0000 93

4 omega 51.00 84.00 1.0000 60.0000
omega____ theta____ kappa____ phi______ frames
- 19.6323 37.0000 -120.0000 33

5 omega -51.00 -23.00 1.0000 60.0000
omega____ theta____ kappa____ phi______ frames
- 19.6323 -77.0000 -30.0000 28
;
_diffrn_measurement_device_type 'Xcalibur, Eos, Gemini'
_diffrn_measurement_method '\w scans'
_diffrn_orient_matrix_UB_11 -0.0430971000
_diffrn_orient_matrix_UB_12 -0.0165474000
_diffrn_orient_matrix_UB_13 0.0088915000
_diffrn_orient_matrix_UB_21 -0.0066905000
_diffrn_orient_matrix_UB_22 0.0257035000
_diffrn_orient_matrix_UB_23 0.0241555000
_diffrn_orient_matrix_UB_31 -0.0263444000
_diffrn_orient_matrix_UB_32 0.0205553000
_diffrn_orient_matrix_UB_33 -0.0230584000
_diffrn_radiation_monochromator graphite
_diffrn_radiation_source 'Enhance (Mo) X-ray Source'
_diffrn_radiation_type 'Mo K\a'
_diffrn_radiation_wavelength 0.7107
_diffrn_reflns_av_R_equivalents 0.0250
_diffrn_reflns_av_unetI/netI 0.0661
_diffrn_reflns_limit_h_max 17
_diffrn_reflns_limit_h_min -17
_diffrn_reflns_limit_k_max 12
_diffrn_reflns_limit_k_min -24
_diffrn_reflns_limit_l_max 25
_diffrn_reflns_limit_l_min -25
_diffrn_reflns_number 25897
_diffrn_reflns_theta_full 26.34
_diffrn_reflns_theta_max 26.3104
_diffrn_reflns_theta_min 2.8952
_exptl_absorpt_coefficient_mu 1.191
_exptl_absorpt_correction_T_max 1.00000
_exptl_absorpt_correction_T_min 0.93183
_exptl_absorpt_correction_type multi-scan
_exptl_absorpt_process_details
;
CrysAlisPro, Oxford Diffraction Ltd.,
Version 1.171.34.39 (release 18-08-2010 CrysAlis171 .NET)
(compiled Aug 18 2010,17:42:00)
Empirical absorption correction using spherical harmonics,
implemented in SCALE3 ABSPACK scaling algorithm.
;
_exptl_crystal_colour pink
_exptl_crystal_density_diffrn 1.371
_exptl_crystal_density_method 'not measured'
_exptl_crystal_description prismatic
_exptl_crystal_F_000 2320
_exptl_crystal_size_max 0.20
_exptl_crystal_size_mid 0.20
_exptl_crystal_size_min 0.10
_refine_diff_density_max 0.503
_refine_diff_density_min -0.481
_refine_diff_density_rms 0.055
_refine_ls_extinction_method none
_refine_ls_goodness_of_fit_ref 1.064
_refine_ls_hydrogen_treatment fixed
_refine_ls_matrix_type full
_refine_ls_number_parameters 763
_refine_ls_number_reflns 11227
_refine_ls_number_restraints 98
_refine_ls_restrained_S_all 1.063
_refine_ls_R_factor_all 0.0484
_refine_ls_R_factor_gt 0.0313
_refine_ls_shift/su_max 0.005
_refine_ls_shift/su_mean 0.001
_refine_ls_structure_factor_coef Fsqd
_refine_ls_weighting_details 'calc w=1/[\s^2^(Fo^2^)+(0.0283P)^2^+0.0820P] where P=(Fo^2^+2Fc^2^)/3'
_refine_ls_weighting_scheme calc
_refine_ls_wR_factor_gt 0.0620
_refine_ls_wR_factor_ref 0.0691
_reflns_number_gt 8831
_reflns_number_total 11227
_reflns_threshold_expression >2sigma(I)
_cod_data_source_file c1jm10480b.txt
_cod_data_source_block w1
_cod_database_code 7206063
_chemical_oxdiff_formula 'C40 H40 N4 O6 Eu1'
_reflns_odcompleteness_completeness 99.80
_reflns_odcompleteness_iscentric 1
_reflns_odcompleteness_theta 26.32

loop_
_space_group_symop_id
_space_group_symop_operation_xyz
1 'x, y, z'
2 '-x, y+1/2, -z+1/2'
3 '-x, -y, -z'
4 'x, -y-1/2, z-1/2'

loop_
_atom_site_label
_atom_site_type_symbol
_atom_site_fract_x
_atom_site_fract_y
_atom_site_fract_z
_atom_site_U_iso_or_equiv
_atom_site_adp_type
_atom_site_occupancy
_atom_site_symmetry_multiplicity
_atom_site_calc_flag
_atom_site_refinement_flags
_atom_site_disorder_assembly
_atom_site_disorder_group
Eu1 Eu -0.213730(6) -0.365470(5) -0.238112(3) 0.03913(3) Uani 1 1 d . . .
O1 O -0.29127(12) -0.43223(7) -0.33036(5) 0.0695(5) Uani 1 1 d . . .
O2 O -0.25046(9) -0.29429(6) -0.32644(4) 0.0494(4) Uani 1 1 d . . .
O3 O -0.16573(9) -0.48500(7) -0.20433(5) 0.0528(4) Uani 1 1 d . . .
O4 O -0.02675(9) -0.38577(7) -0.20554(5) 0.0534(4) Uani 1 1 d . . .
O5 O -0.35983(9) -0.41090(7) -0.22875(5) 0.0540(4) Uani 1 1 d . . .
O6 O -0.31116(9) -0.27448(6) -0.22282(5) 0.0503(4) Uani 1 1 d . . .
N1 N -0.10892(11) -0.36341(7) -0.11004(6) 0.0425(4) Uani 1 1 d . . .
N2 N -0.08418(10) -0.25117(8) -0.18547(5) 0.0407(4) Uani 1 1 d . . .
C1 C -0.30763(18) -0.55739(11) -0.38269(10) 0.0762(7) Uani 1 1 d . . .
H1 H -0.2790 -0.5538 -0.3385 0.091 Uiso 1 1 calc R . .
C2 C -0.3325(2) -0.62184(13) -0.41180(14) 0.1047(10) Uani 1 1 d . . .
H2 H -0.3203 -0.6613 -0.3869 0.126 Uiso 1 1 calc R . .
C3 C -0.3746(2) -0.62839(13) -0.47651(13) 0.1021(9) Uani 1 1 d . . .
H3 H -0.3920 -0.6720 -0.4960 0.123 Uiso 1 1 calc R . .
C4 C -0.39069(19) -0.57124(13) -0.51185(11) 0.0927(8) Uani 1 1 d . . .
H4 H -0.4191 -0.5754 -0.5560 0.111 Uiso 1 1 calc R . .
C5 C -0.36578(17) -0.50672(12) -0.48371(9) 0.0763(7) Uani 1 1 d . . .
H5 H -0.3766 -0.4677 -0.5089 0.092 Uiso 1 1 calc R . .
C6 C -0.32475(14) -0.49902(10) -0.41823(8) 0.0535(5) Uani 1 1 d . . .
C7 C -0.30202(14) -0.43052(10) -0.38507(8) 0.0507(5) Uani 1 1 d . . .
C8 C -0.29505(15) -0.36930(10) -0.41297(8) 0.0536(5) Uani 1 1 d . . .
H8 H -0.3046 -0.3720 -0.4537 0.064 Uiso 1 1 calc R . .
C9 C -0.27462(13) -0.30435(10) -0.38378(7) 0.0435(5) Uani 1 1 d . . .
C10 C -0.28298(13) -0.24106(10) -0.42166(7) 0.0457(5) Uani 1 1 d . . .
C11 C -0.30417(14) -0.17806(10) -0.40347(8) 0.0512(5) Uani 1 1 d D . .
H11 H -0.3117 -0.1759 -0.3679 0.061 Uiso 1 1 calc R . .
C12 C -0.31449(16) -0.11788(11) -0.43723(9) 0.0639(7) Uani 1 1 d D . .
H12 H -0.3297 -0.0758 -0.4247 0.077 Uiso 1 1 calc R . .
C13 C -0.30209(17) -0.12073(11) -0.48926(9) 0.0703(7) Uani 1 1 d D . .
H13 H -0.3091 -0.0805 -0.5122 0.084 Uiso 1 1 calc R . .
C14 C -0.27954(17) -0.18235(12) -0.50730(9) 0.0715(7) Uani 1 1 d D . .
H14 H -0.2702 -0.1838 -0.5422 0.086 Uiso 1 1 calc R . .
C15 C -0.27032(15) -0.24273(11) -0.47428(8) 0.0607(6) Uani 1 1 d D . .
H15 H -0.2556 -0.2846 -0.4873 0.073 Uiso 1 1 calc R . .
C16 C -0.20748(17) -0.62340(11) -0.20528(9) 0.0626(7) Uani 1 1 d . . .
H16 H -0.2651 -0.5913 -0.2165 0.075 Uiso 1 1 calc R . .
C17 C -0.23140(18) -0.69349(12) -0.20902(9) 0.0733(7) Uani 1 1 d . . .
H17 H -0.3040 -0.7084 -0.2217 0.088 Uiso 1 1 calc R . .
C18 C -0.14696(18) -0.74116(11) -0.19386(8) 0.0685(7) Uani 1 1 d . . .
H18 H -0.1627 -0.7884 -0.1969 0.082 Uiso 1 1 calc R . .
C19 C -0.04037(17) -0.71910(11) -0.17444(9) 0.0661(7) Uani 1 1 d . . .
H19 H 0.0166 -0.7514 -0.1641 0.079 Uiso 1 1 calc R . .
C20 C -0.01651(16) -0.64936(10) -0.17004(8) 0.0540(6) Uani 1 1 d . . .
H20 H 0.0567 -0.6350 -0.1567 0.065 Uiso 1 1 calc R . .
C21 C -0.09956(13) -0.60003(10) -0.18518(7) 0.0436(5) Uani 1 1 d . . .
C22 C -0.07977(14) -0.52304(10) -0.18322(7) 0.0444(5) Uani 1 1 d . . .
C23 C 0.03035(14) -0.49677(10) -0.15873(8) 0.0546(6) Uani 1 1 d . . .
H23 H 0.0923 -0.5263 -0.1351 0.066 Uiso 1 1 calc R . .
C24 C 0.05087(14) -0.42836(10) -0.16834(8) 0.0485(5) Uani 1 1 d . . .
C25 C 0.17003(14) -0.40125(10) -0.13508(8) 0.0523(5) Uani 1 1 d . . .
C26 C 0.25816(16) -0.42886(11) -0.07716(10) 0.0726(8) Uani 1 1 d . . .
H26 H 0.2448 -0.4664 -0.0582 0.087 Uiso 1 1 calc R . .
C27 C 0.36677(18) -0.40030(14) -0.04735(12) 0.0924(10) Uani 1 1 d . . .
H27 H 0.4261 -0.4193 -0.0087 0.111 Uiso 1 1 calc R . .
C28 C 0.38735(18) -0.34438(14) -0.07433(12) 0.0911(9) Uani 1 1 d . . .
H28 H 0.4601 -0.3254 -0.0539 0.109 Uiso 1 1 calc R . .
C29 C 0.30026(16) -0.31650(13) -0.13152(11) 0.0796(8) Uani 1 1 d . . .
H29 H 0.3140 -0.2788 -0.1501 0.096 Uiso 1 1 calc R . .
C30 C 0.19202(16) -0.34445(12) -0.16153(10) 0.0657(7) Uani 1 1 d . . .
H30 H 0.1331 -0.3249 -0.2000 0.079 Uiso 1 1 calc R . .
C36 C -0.47548(16) -0.44847(11) -0.19253(8) 0.0649(6) Uani 1 1 d D . .
C35' C -0.5627(3) -0.4388(3) -0.1820(2) 0.0892(9) Uani 0.484(2) 1 d PD A 2
H35 H -0.5950 -0.3953 -0.1863 0.107 Uiso 0.484(2) 1 calc PR A 2
C34' C -0.5997(4) -0.4965(3) -0.1649(2) 0.1140(11) Uani 0.484(2) 1 d PD A 2
H34 H -0.6610 -0.4920 -0.1600 0.137 Uiso 0.484(2) 1 calc PR A 2
C33' C -0.5496(4) -0.5592(3) -0.1552(2) 0.1207(13) Uani 0.484(2) 1 d PD A 2
H33 H -0.5803 -0.5975 -0.1468 0.145 Uiso 0.484(2) 1 calc PR A 2
C32' C -0.4535(4) -0.5672(3) -0.1575(2) 0.1084(14) Uani 0.484(2) 1 d PD A 2
H32 H -0.4168 -0.6099 -0.1485 0.130 Uiso 0.484(2) 1 calc PR A 2
C31' C -0.4137(5) -0.5111(3) -0.1734(2) 0.0889(10) Uani 0.484(2) 1 d PD A 2
H31 H -0.3455 -0.5142 -0.1716 0.107 Uiso 0.484(2) 1 calc PR A 2
C35 C -0.5806(3) -0.4349(3) -0.2010(2) 0.0892(9) Uani 0.516(2) 1 d PD A 1
H35A H -0.6070 -0.3894 -0.2089 0.107 Uiso 0.516(2) 1 calc PR A 1
C34 C -0.6486(4) -0.4859(3) -0.1982(2) 0.1140(11) Uani 0.516(2) 1 d PD A 1
H34A H -0.7160 -0.4742 -0.2012 0.137 Uiso 0.516(2) 1 calc PR A 1
C33 C -0.6148(4) -0.5522(3) -0.1911(2) 0.1207(13) Uani 0.516(2) 1 d PD A 1
H33A H -0.6579 -0.5865 -0.1873 0.145 Uiso 0.516(2) 1 calc PR A 1
C32 C -0.5182(4) -0.5706(3) -0.1893(2) 0.1084(14) Uani 0.516(2) 1 d PD A 1
H32A H -0.4963 -0.6168 -0.1851 0.130 Uiso 0.516(2) 1 calc PR A 1
C31 C -0.4524(5) -0.5177(3) -0.1939(2) 0.0889(10) Uani 0.516(2) 1 d PD A 1
H31A H -0.3920 -0.5300 -0.1979 0.107 Uiso 0.516(2) 1 calc PR A 1
C37 C -0.41444(14) -0.39228(11) -0.20365(7) 0.0479(5) Uani 1 1 d . A .
C38 C -0.41890(14) -0.32393(11) -0.18575(7) 0.0522(5) Uani 1 1 d . . .
H38 H -0.4588 -0.3153 -0.1659 0.063 Uiso 1 1 calc R A .
C39 C -0.36701(14) -0.26834(10) -0.19600(7) 0.0469(5) Uani 1 1 d . A .
C40 C -0.37384(15) -0.19686(11) -0.17490(8) 0.0565(6) Uani 1 1 d D . .
C41' C -0.4499(5) -0.1795(4) -0.1577(3) 0.0874(8) Uani 0.320(3) 1 d PD A 2
H41 H -0.4886 -0.2147 -0.1514 0.105 Uiso 0.320(3) 1 calc PR A 2
C42' C -0.4704(6) -0.1113(4) -0.1495(3) 0.1009(10) Uani 0.320(3) 1 d PD A 2
H42 H -0.5269 -0.1012 -0.1415 0.121 Uiso 0.320(3) 1 calc PR A 2
C43' C -0.4092(6) -0.0595(4) -0.1531(3) 0.0973(11) Uani 0.320(3) 1 d PD A 2
H43 H -0.4121 -0.0147 -0.1400 0.117 Uiso 0.320(3) 1 calc PR A 2
C44' C -0.3427(6) -0.0756(4) -0.1766(4) 0.1097(13) Uani 0.320(3) 1 d PD A 2
H44 H -0.3037 -0.0413 -0.1837 0.132 Uiso 0.320(3) 1 calc PR A 2
C45' C -0.3350(6) -0.1458(4) -0.1900(4) 0.0833(10) Uani 0.320(3) 1 d PD A 2
H45 H -0.2985 -0.1556 -0.2116 0.100 Uiso 0.320(3) 1 calc PR A 2
C41 C -0.4443(3) -0.1762(2) -0.15477(18) 0.0874(8) Uani 0.680(3) 1 d PD A 1
H41A H -0.4957 -0.2077 -0.1557 0.105 Uiso 0.680(3) 1 calc PR A 1
C42 C -0.4396(3) -0.1089(2) -0.13308(19) 0.1009(10) Uani 0.680(3) 1 d PD A 1
H42A H -0.4884 -0.0963 -0.1199 0.121 Uiso 0.680(3) 1 calc PR A 1
C43 C -0.3675(3) -0.0622(2) -0.13064(18) 0.0973(11) Uani 0.680(3) 1 d PD A 1
H43A H -0.3706 -0.0164 -0.1196 0.117 Uiso 0.680(3) 1 calc PR A 1
C44 C -0.2886(3) -0.0819(2) -0.1445(2) 0.1097(13) Uani 0.680(3) 1 d PD A 1
H44A H -0.2339 -0.0503 -0.1392 0.132 Uiso 0.680(3) 1 calc PR A 1
C45 C -0.2892(3) -0.1480(2) -0.1660(2) 0.0833(10) Uani 0.680(3) 1 d PD A 1
H45A H -0.2346 -0.1609 -0.1748 0.100 Uiso 0.680(3) 1 calc PR A 1
C46 C -0.10460(14) -0.40848(10) -0.06717(7) 0.0510(5) Uani 1 1 d . . .
H46 H -0.1470 -0.4491 -0.0830 0.061 Uiso 1 1 calc R . .
C47 C -0.04095(15) -0.39803(11) -0.00103(8) 0.0567(6) Uani 1 1 d . . .
H47 H -0.0404 -0.4313 0.0267 0.068 Uiso 1 1 calc R . .
C48 C 0.02257(15) -0.33770(11) 0.02439(7) 0.0555(6) Uani 1 1 d . . .
H48 H 0.0657 -0.3297 0.0690 0.067 Uiso 1 1 calc R . .
C49 C 0.01974(13) -0.29026(10) -0.01822(7) 0.0449(5) Uani 1 1 d . B .
C50 C -0.04604(12) -0.30648(9) -0.08424(7) 0.0397(5) Uani 1 1 d . . .
C51 C -0.03330(12) -0.25109(9) -0.12058(7) 0.0391(4) Uani 1 1 d . . .
C52 C 0.03942(13) -0.20094(9) -0.07817(7) 0.0439(5) Uani 1 1 d . B .
C53 C 0.06259(16) -0.14496(10) -0.10357(8) 0.0572(6) Uani 1 1 d . . .
H53 H 0.1112 -0.1098 -0.0769 0.069 Uiso 1 1 calc R . .
C54 C 0.01114(16) -0.14252(10) -0.17026(9) 0.0619(6) Uani 1 1 d . . .
H54 H 0.0250 -0.1053 -0.1893 0.074 Uiso 1 1 calc R . .
C55 C -0.06097(14) -0.19534(10) -0.20874(7) 0.0504(5) Uani 1 1 d . . .
H55 H -0.0954 -0.1918 -0.2536 0.060 Uiso 1 1 calc R . .
C56 C 0.08060(14) -0.22118(10) -0.00782(7) 0.0508(5) Uani 1 1 d D . .
C57 C 0.2095(3) -0.23517(18) 0.03134(12) 0.0425(7) Uani 0.5307(15) 1 d PD B 1
C58 C 0.2826(3) -0.2790(2) 0.02419(14) 0.0513(9) Uani 0.5307(15) 1 d P B 1
H58 H 0.2517 -0.3083 -0.0117 0.062 Uiso 0.5307(15) 1 calc PR B 1
C59 C 0.3979(3) -0.2799(2) 0.06847(16) 0.0669(12) Uani 0.5307(15) 1 d P B 1
H59 H 0.4434 -0.3103 0.0626 0.080 Uiso 0.5307(15) 1 calc PR B 1
C60 C 0.4487(3) -0.2350(2) 0.12319(18) 0.0695(13) Uani 0.5307(15) 1 d P B 1
H60 H 0.5268 -0.2378 0.1534 0.083 Uiso 0.5307(15) 1 calc PR B 1
C61 C 0.3858(4) -0.1876(3) 0.13276(18) 0.0704(14) Uani 0.5307(15) 1 d P B 1
H61 H 0.4196 -0.1554 0.1664 0.084 Uiso 0.5307(15) 1 calc PR B 1
C62 C 0.2636(3) -0.19080(18) 0.08729(15) 0.0485(9) Uani 0.5307(15) 1 d P B 1
C63 C 0.1782(3) -0.1484(2) 0.08813(16) 0.0517(9) Uani 0.5307(15) 1 d P B 1
C64 C 0.1754(4) -0.0977(3) 0.1230(2) 0.0940(15) Uani 0.5307(15) 1 d P B 1
H64 H 0.2447 -0.0800 0.1565 0.113 Uiso 0.5307(15) 1 calc PR B 1
C65 C 0.0796(5) -0.0694(3) 0.1140(3) 0.1133(16) Uani 0.5307(15) 1 d P B 1
H65 H 0.0851 -0.0363 0.1432 0.136 Uiso 0.5307(15) 1 calc PR B 1
C66 C -0.0263(5) -0.0884(3) 0.0624(2) 0.1040(12) Uani 0.5307(15) 1 d P B 1
H66 H -0.0925 -0.0678 0.0553 0.125 Uiso 0.5307(15) 1 calc PR B 1
C67 C -0.0300(4) -0.1414(3) 0.0201(2) 0.0812(9) Uani 0.5307(15) 1 d P B 1
H67 H -0.0984 -0.1578 -0.0153 0.097 Uiso 0.5307(15) 1 calc PR B 1
C68 C 0.0718(3) -0.1661(2) 0.03465(14) 0.0509(7) Uani 0.5307(15) 1 d PD B 1
C57' C 0.2092(4) -0.2184(2) 0.04262(16) 0.0425(7) Uani 0.4693(15) 1 d PD B 2
C58' C 0.2766(4) -0.2626(3) 0.03772(18) 0.0513(9) Uani 0.4693(15) 1 d P B 2
H58A H 0.2485 -0.2951 0.0043 0.062 Uiso 0.4693(15) 1 calc PR B 2
C59' C 0.3948(4) -0.2576(3) 0.0866(2) 0.0669(12) Uani 0.4693(15) 1 d P B 2
H59A H 0.4487 -0.2864 0.0870 0.080 Uiso 0.4693(15) 1 calc PR B 2
C60' C 0.4239(4) -0.2084(3) 0.1327(2) 0.0695(13) Uani 0.4693(15) 1 d P B 2
H60A H 0.5008 -0.2028 0.1645 0.083 Uiso 0.4693(15) 1 calc PR B 2
C61' C 0.3474(4) -0.1665(3) 0.1352(2) 0.0704(14) Uani 0.4693(15) 1 d P B 2
H61A H 0.3723 -0.1354 0.1694 0.084 Uiso 0.4693(15) 1 calc PR B 2
C62' C 0.2357(4) -0.1700(2) 0.08800(19) 0.0485(9) Uani 0.4693(15) 1 d P B 2
C63' C 0.1312(4) -0.1362(2) 0.07430(19) 0.0517(9) Uani 0.4693(15) 1 d P B 2
C64' C 0.1274(6) -0.0842(3) 0.1184(3) 0.0940(15) Uani 0.4693(15) 1 d P B 2
H64A H 0.1905 -0.0691 0.1576 0.113 Uiso 0.4693(15) 1 calc PR B 2
C65' C 0.0168(6) -0.0615(4) 0.0929(3) 0.1133(16) Uani 0.4693(15) 1 d P B 2
H65A H 0.0058 -0.0271 0.1156 0.136 Uiso 0.4693(15) 1 calc PR B 2
C66' C -0.0810(5) -0.0864(4) 0.0350(3) 0.1040(12) Uani 0.4693(15) 1 d P B 2
H66A H -0.1525 -0.0687 0.0214 0.125 Uiso 0.4693(15) 1 calc PR B 2
C67' C -0.0703(5) -0.1359(3) -0.0006(3) 0.0812(9) Uani 0.4693(15) 1 d P B 2
H67A H -0.1353 -0.1504 -0.0392 0.097 Uiso 0.4693(15) 1 calc PR B 2
C68' C 0.0339(4) -0.1660(3) 0.01796(17) 0.0509(7) Uani 0.4693(15) 1 d PD B 2

loop_
_atom_site_aniso_label
_atom_site_aniso_U_11
_atom_site_aniso_U_22
_atom_site_aniso_U_33
_atom_site_aniso_U_23
_atom_site_aniso_U_13
_atom_site_aniso_U_12
Eu1 0.03771(4) 0.03983(5) 0.03297(3) 0.00099(4) 0.01459(3) 0.00055(4)
O1 0.1093(9) 0.0497(9) 0.0451(5) -0.0089(6) 0.0389(6) -0.0196(8)
O2 0.0635(6) 0.0445(7) 0.0329(4) -0.0017(5) 0.0213(4) -0.0010(6)
O3 0.0461(6) 0.0461(8) 0.0594(6) 0.0060(6) 0.0241(5) 0.0037(6)
O4 0.0453(5) 0.0473(8) 0.0679(6) 0.0131(6) 0.0307(5) 0.0072(6)
O5 0.0523(6) 0.0504(8) 0.0621(6) -0.0079(6) 0.0327(5) -0.0069(6)
O6 0.0480(5) 0.0490(8) 0.0556(5) 0.0026(5) 0.0290(5) 0.0018(6)
N1 0.0444(6) 0.0425(9) 0.0375(6) 0.0019(6) 0.0201(5) -0.0040(7)
N2 0.0367(6) 0.0464(9) 0.0345(5) 0.0038(6) 0.0163(5) 0.0006(6)
C1 0.1027(13) 0.0493(14) 0.0929(11) -0.0075(10) 0.0634(10) -0.0082(12)
C2 0.1425(18) 0.0470(15) 0.1560(19) -0.0108(13) 0.1013(15) -0.0091(14)
C3 0.1194(14) 0.0669(16) 0.1592(17) -0.0530(13) 0.1009(12) -0.0266(13)
C4 0.1032(14) 0.0887(18) 0.0973(12) -0.0515(12) 0.0615(11) -0.0246(14)
C5 0.0935(13) 0.0659(15) 0.0724(10) -0.0230(10) 0.0468(9) -0.0103(12)
C6 0.0581(9) 0.0471(12) 0.0596(8) -0.0123(8) 0.0346(7) -0.0080(9)
C7 0.0511(8) 0.0487(12) 0.0471(8) -0.0082(8) 0.0231(7) -0.0040(9)
C8 0.0752(10) 0.0485(12) 0.0429(7) -0.0060(8) 0.0356(7) -0.0072(9)
C9 0.0408(7) 0.0458(11) 0.0394(7) -0.0019(7) 0.0187(6) -0.0009(8)
C10 0.0452(8) 0.0485(11) 0.0363(7) -0.0016(7) 0.0173(6) -0.0062(8)
C11 0.0522(9) 0.0486(12) 0.0473(8) 0.0009(8) 0.0232(7) -0.0052(9)
C12 0.0644(11) 0.0522(13) 0.0628(10) 0.0052(9) 0.0264(9) -0.0039(10)
C13 0.0701(12) 0.0605(14) 0.0605(10) 0.0155(10) 0.0224(9) -0.0168(11)
C14 0.0816(11) 0.0827(17) 0.0482(8) 0.0025(10) 0.0338(8) -0.0232(12)
C15 0.0738(10) 0.0632(14) 0.0476(8) -0.0060(9) 0.0345(7) -0.0119(11)
C16 0.0550(10) 0.0498(13) 0.0680(11) -0.0010(9) 0.0235(9) -0.0002(10)
C17 0.0708(11) 0.0635(15) 0.0783(11) -0.0092(11) 0.0354(10) -0.0195(12)
C18 0.0989(13) 0.0433(12) 0.0587(9) -0.0041(9) 0.0396(9) -0.0096(11)
C19 0.0794(11) 0.0463(13) 0.0724(10) 0.0024(9) 0.0407(9) 0.0093(11)
C20 0.0598(9) 0.0461(12) 0.0579(9) -0.0026(8) 0.0329(7) -0.0003(9)
C21 0.0488(8) 0.0434(11) 0.0342(6) 0.0017(7) 0.0195(6) -0.0002(9)
C22 0.0479(8) 0.0433(11) 0.0350(7) 0.0012(7) 0.0179(6) 0.0030(8)
C23 0.0460(9) 0.0418(11) 0.0604(9) 0.0018(9) 0.0185(8) 0.0054(9)
C24 0.0444(8) 0.0446(11) 0.0566(8) -0.0033(8) 0.0274(7) 0.0029(8)
C25 0.0435(8) 0.0398(11) 0.0697(9) -0.0037(9) 0.0281(7) 0.0035(9)
C26 0.0543(11) 0.0519(14) 0.0847(12) -0.0024(11) 0.0200(10) 0.0023(11)
C27 0.0459(11) 0.0759(17) 0.1074(17) -0.0064(15) 0.0099(12) 0.0024(13)
C28 0.0503(11) 0.0728(17) 0.1313(18) -0.0269(14) 0.0366(12) -0.0125(12)
C29 0.0660(10) 0.0616(15) 0.1189(14) -0.0097(12) 0.0549(10) -0.0083(12)
C30 0.0536(9) 0.0582(14) 0.0837(11) -0.0013(10) 0.0359(9) 0.0005(10)
C36 0.0921(11) 0.0555(13) 0.0654(8) -0.0006(9) 0.0545(8) -0.0110(11)
C35' 0.1333(13) 0.0855(19) 0.1060(15) -0.0165(13) 0.1023(11) -0.0311(14)
C34' 0.1707(18) 0.098(3) 0.145(2) -0.0058(19) 0.1319(14) -0.032(2)
C33' 0.164(2) 0.116(3) 0.133(2) 0.003(2) 0.1137(16) -0.049(2)
C32' 0.141(3) 0.072(2) 0.118(2) 0.0153(19) 0.074(2) -0.017(2)
C31' 0.1105(19) 0.0679(19) 0.0961(17) 0.0076(15) 0.0610(14) -0.0166(17)
C35 0.1333(13) 0.0855(19) 0.1060(15) -0.0165(13) 0.1023(11) -0.0311(14)
C34 0.1707(18) 0.098(3) 0.145(2) -0.0058(19) 0.1319(14) -0.032(2)
C33 0.164(2) 0.116(3) 0.133(2) 0.003(2) 0.1137(16) -0.049(2)
C32 0.141(3) 0.072(2) 0.118(2) 0.0153(19) 0.074(2) -0.017(2)
C31 0.1105(19) 0.0679(19) 0.0961(17) 0.0076(15) 0.0610(14) -0.0166(17)
C37 0.0468(8) 0.0534(12) 0.0346(7) 0.0019(8) 0.0162(6) -0.0024(9)
C38 0.0565(8) 0.0618(13) 0.0429(7) -0.0040(8) 0.0299(6) -0.0026(10)
C39 0.0389(8) 0.0564(12) 0.0364(7) 0.0005(8) 0.0145(6) 0.0028(9)
C40 0.0581(9) 0.0518(13) 0.0564(9) -0.0044(9) 0.0287(8) 0.0032(10)
C41' 0.0967(12) 0.0801(18) 0.1118(13) -0.0328(13) 0.0736(10) -0.0155(14)
C42' 0.1009(16) 0.102(2) 0.1177(17) -0.0428(15) 0.0710(13) 0.0002(17)
C43' 0.119(2) 0.0608(18) 0.113(2) -0.0134(15) 0.0635(16) 0.0147(18)
C44' 0.110(2) 0.0523(19) 0.177(3) -0.0116(18) 0.084(2) -0.0020(18)
C45' 0.0695(16) 0.0532(17) 0.139(2) -0.0143(14) 0.0646(14) -0.0040(14)
C41 0.0967(12) 0.0801(18) 0.1118(13) -0.0328(13) 0.0736(10) -0.0155(14)
C42 0.1009(16) 0.102(2) 0.1177(17) -0.0428(15) 0.0710(13) 0.0002(17)
C43 0.119(2) 0.0608(18) 0.113(2) -0.0134(15) 0.0635(16) 0.0147(18)
C44 0.110(2) 0.0523(19) 0.177(3) -0.0116(18) 0.084(2) -0.0020(18)
C45 0.0695(16) 0.0532(17) 0.139(2) -0.0143(14) 0.0646(14) -0.0040(14)
C46 0.0537(8) 0.0486(12) 0.0495(8) 0.0009(8) 0.0271(7) -0.0080(9)
C47 0.0726(10) 0.0558(12) 0.0437(7) 0.0055(8) 0.0327(7) -0.0086(10)
C48 0.0696(10) 0.0610(13) 0.0336(7) -0.0038(8) 0.0265(7) -0.0099(10)
C49 0.0506(8) 0.0466(11) 0.0366(7) -0.0039(7) 0.0229(6) -0.0072(8)
C50 0.0390(7) 0.0411(10) 0.0382(7) 0.0001(7) 0.0203(6) -0.0013(8)
C51 0.0351(7) 0.0411(10) 0.0380(7) -0.0001(7) 0.0177(6) 0.0005(8)
C52 0.0435(8) 0.0434(11) 0.0400(7) -0.0034(7) 0.0195(6) -0.0066(8)
C53 0.0582(10) 0.0481(12) 0.0544(9) -0.0011(8) 0.0232(8) -0.0146(9)
C54 0.0669(10) 0.0567(13) 0.0559(9) 0.0096(9) 0.0290(8) -0.0144(10)
C55 0.0486(8) 0.0554(12) 0.0404(7) 0.0111(8) 0.0196(7) -0.0010(9)
C56 0.0572(9) 0.0514(12) 0.0378(7) -0.0068(8) 0.0217(7) -0.0128(9)
C57 0.0661(11) 0.0325(15) 0.0204(8) -0.0179(9) 0.0176(8) -0.0219(11)
C58 0.0569(11) 0.0605(19) 0.0306(11) -0.0089(12) 0.0197(10) -0.0077(13)
C59 0.0581(13) 0.076(2) 0.0431(15) 0.0017(15) 0.0116(12) -0.0052(16)
C60 0.0554(17) 0.067(3) 0.0511(13) 0.0108(15) 0.0058(13) -0.0062(18)
C61 0.065(2) 0.075(2) 0.0411(11) 0.0031(13) 0.0088(13) -0.0197(19)
C62 0.0741(15) 0.0240(17) 0.0377(8) -0.0013(10) 0.0238(10) -0.0052(14)
C63 0.0642(19) 0.0372(15) 0.0334(10) 0.0020(9) 0.0130(11) -0.0080(14)
C64 0.164(3) 0.0582(19) 0.1034(14) -0.0386(14) 0.1003(17) -0.032(2)
C65 0.152(3) 0.081(2) 0.142(2) -0.0468(17) 0.103(2) -0.020(3)
C66 0.110(2) 0.093(2) 0.123(2) -0.0345(19) 0.0728(18) -0.012(2)
C67 0.0912(17) 0.0699(19) 0.0967(17) -0.0127(13) 0.0601(13) -0.0024(16)
C68 0.0536(14) 0.0533(13) 0.0323(10) -0.0114(10) 0.0143(9) -0.0227(13)
C57' 0.0661(11) 0.0325(15) 0.0204(8) -0.0179(9) 0.0176(8) -0.0219(11)
C58' 0.0569(11) 0.0605(19) 0.0306(11) -0.0089(12) 0.0197(10) -0.0077(13)
C59' 0.0581(13) 0.076(2) 0.0431(15) 0.0017(15) 0.0116(12) -0.0052(16)
C60' 0.0554(17) 0.067(3) 0.0511(13) 0.0108(15) 0.0058(13) -0.0062(18)
C61' 0.065(2) 0.075(2) 0.0411(11) 0.0031(13) 0.0088(13) -0.0197(19)
C62' 0.0741(15) 0.0240(17) 0.0377(8) -0.0013(10) 0.0238(10) -0.0052(14)
C63' 0.0642(19) 0.0372(15) 0.0334(10) 0.0020(9) 0.0130(11) -0.0080(14)
C64' 0.164(3) 0.0582(19) 0.1034(14) -0.0386(14) 0.1003(17) -0.032(2)
C65' 0.152(3) 0.081(2) 0.142(2) -0.0468(17) 0.103(2) -0.020(3)
C66' 0.110(2) 0.093(2) 0.123(2) -0.0345(19) 0.0728(18) -0.012(2)
C67' 0.0912(17) 0.0699(19) 0.0967(17) -0.0127(13) 0.0601(13) -0.0024(16)
C68' 0.0536(14) 0.0533(13) 0.0323(10) -0.0114(10) 0.0143(9) -0.0227(13)

loop_
_atom_type_symbol
_atom_type_description
_atom_type_scat_dispersion_real
_atom_type_scat_dispersion_imag
_atom_type_scat_source
C C 0.0033 0.0016 'International Tables Vol C Tables 4.2.6.8 and 6.1.1.4'
H H 0.0000 0.0000 'International Tables Vol C Tables 4.2.6.8 and 6.1.1.4'
Eu Eu -0.1578 3.6682 'International Tables Vol C Tables 4.2.6.8 and 6.1.1.4'
N N 0.0061 0.0033 'International Tables Vol C Tables 4.2.6.8 and 6.1.1.4'
O O 0.0106 0.0060 'International Tables Vol C Tables 4.2.6.8 and 6.1.1.4'

loop_
_geom_angle_atom_site_label_1
_geom_angle_atom_site_label_2
_geom_angle_atom_site_label_3
_geom_angle
_geom_angle_site_symmetry_1
_geom_angle_site_symmetry_3
_geom_angle_publ_flag
O1 Eu1 O2 71.04(4) . . ?
O1 Eu1 O3 72.39(4) . . ?
O1 Eu1 O4 95.08(5) . . ?
O1 Eu1 O5 85.00(5) . . ?
O1 Eu1 O6 124.31(4) . . ?
O1 Eu1 N1 146.76(4) . . ?
O1 Eu1 N2 139.95(5) . . ?
O1 C7 C6 114.90(17) . . ?
O1 C7 C8 122.72(17) . . ?
O2 Eu1 O3 138.35(4) . . ?
O2 Eu1 O6 81.63(4) . . ?
O2 Eu1 N1 141.17(4) . . ?
O2 Eu1 N2 73.75(4) . . ?
O2 C9 C8 124.25(17) . . ?
O2 C9 C10 116.38(15) . . ?
O3 Eu1 N1 74.70(4) . . ?
O3 Eu1 N2 128.75(3) . . ?
O3 C22 C21 116.43(15) . . ?
O3 C22 C23 123.08(17) . . ?
O4 Eu1 O2 93.45(4) . . ?
O4 Eu1 O3 70.63(4) . . ?
O4 Eu1 O5 141.54(4) . . ?
O4 Eu1 O6 135.04(4) . . ?
O4 Eu1 N1 78.20(4) . . ?
O4 Eu1 N2 68.49(4) . . ?
O4 C24 C23 123.97(15) . . ?
O4 C24 C25 115.52(17) . . ?
O5 Eu1 O2 122.33(4) . . ?
O5 Eu1 O3 72.85(4) . . ?
O5 Eu1 O6 69.97(4) . . ?
O5 Eu1 N1 81.02(4) . . ?
O5 Eu1 N2 130.86(4) . . ?
O5 C37 C36 115.88(18) . . ?
O5 C37 C38 124.06(19) . . ?
O6 Eu1 O3 136.78(4) . . ?
O6 Eu1 N1 78.45(4) . . ?
O6 Eu1 N2 67.25(4) . . ?
O6 C39 C38 123.19(18) . . ?
O6 C39 C40 115.93(18) . . ?
N1 Eu1 N2 67.88(4) . . ?
N1 C46 H46 118.2 . . ?
N1 C46 C47 123.55(17) . . ?
N1 C50 C49 125.89(16) . . ?
N1 C50 C51 125.48(13) . . ?
N2 C51 C50 123.87(14) . . ?
N2 C51 C52 126.37(16) . . ?
N2 C55 C54 123.96(15) . . ?
N2 C55 H55 118.0 . . ?
C1 C2 H2 119.6 . . ?
C1 C6 C5 117.95(19) . . ?
C1 C6 C7 118.23(17) . . ?
C2 C1 H1 119.8 . . ?
C2 C3 H3 120.4 . . ?
C3 C2 C1 120.8(2) . . ?
C3 C2 H2 119.6 . . ?
C3 C4 H4 119.6 . . ?
C3 C4 C5 120.9(2) . . ?
C4 C3 C2 119.2(2) . . ?
C4 C3 H3 120.4 . . ?
C4 C5 H5 119.6 . . ?
C4 C5 C6 120.7(2) . . ?
C5 C4 H4 119.6 . . ?
C5 C6 C7 123.79(18) . . ?
C6 C1 H1 119.8 . . ?
C6 C1 C2 120.5(2) . . ?
C6 C5 H5 119.6 . . ?
C7 O1 Eu1 138.43(13) . . ?
C7 C8 H8 117.9 . . ?
C8 C7 C6 122.37(17) . . ?
C8 C9 C10 119.36(15) . . ?
C9 O2 Eu1 135.78(11) . . ?
C9 C8 C7 124.12(17) . . ?
C9 C8 H8 117.9 . . ?
C10 C11 H11 119.4 . . ?
C10 C11 C12 121.13(19) . . ?
C10 C15 H15 119.9 . . ?
C11 C10 C9 118.49(17) . . ?
C11 C10 C15 118.37(18) . . ?
C11 C12 H12 120.2 . . ?
C12 C11 H11 119.4 . . ?
C12 C13 H13 120.0 . . ?
C13 C12 C11 119.5(2) . . ?
C13 C12 H12 120.2 . . ?
C13 C14 H14 119.6 . . ?
C13 C14 C15 120.7(2) . . ?
C14 C13 C12 120.1(2) . . ?
C14 C13 H13 120.0 . . ?
C14 C15 C10 120.2(2) . . ?
C14 C15 H15 119.9 . . ?
C15 C10 C9 123.13(18) . . ?
C15 C14 H14 119.6 . . ?
C16 C17 H17 120.2 . . ?
C16 C21 C20 117.64(18) . . ?
C16 C21 C22 118.57(17) . . ?
C17 C16 H16 119.4 . . ?
C17 C18 H18 120.0 . . ?
C18 C17 C16 119.6(2) . . ?
C18 C17 H17 120.2 . . ?
C18 C19 H19 119.8 . . ?
C18 C19 C20 120.3(2) . . ?
C19 C18 C17 120.0(2) . . ?
C19 C18 H18 120.0 . . ?
C19 C20 H20 119.4 . . ?
C19 C20 C21 121.20(19) . . ?
C20 C19 H19 119.8 . . ?
C20 C21 C22 123.75(17) . . ?
C21 C16 H16 119.4 . . ?
C21 C16 C17 121.3(2) . . ?
C21 C20 H20 119.4 . . ?
C22 O3 Eu1 136.44(12) . . ?
C22 C23 H23 118.5 . . ?
C23 C22 C21 120.49(16) . . ?
C23 C24 C25 120.50(15) . . ?
C24 O4 Eu1 136.35(12) . . ?
C24 C23 C22 122.98(16) . . ?
C24 C23 H23 118.5 . . ?
C25 C26 H26 120.1 . . ?
C25 C26 C27 119.8(2) . . ?
C25 C30 H30 119.5 . . ?
C26 C25 C24 122.23(19) . . ?
C26 C25 C30 118.80(17) . . ?
C26 C27 H27 119.7 . . ?
C27 C26 H26 120.1 . . ?
C27 C28 H28 120.1 . . ?
C28 C27 C26 120.7(2) . . ?
C28 C27 H27 119.7 . . ?
C28 C29 H29 120.0 . . ?
C28 C29 C30 120.0(2) . . ?
C29 C28 C27 119.8(2) . . ?
C29 C28 H28 120.1 . . ?
C29 C30 C25 120.90(18) . . ?
C29 C30 H30 119.5 . . ?
C30 C25 C24 118.90(15) . . ?
C30 C29 H29 120.0 . . ?
C36 C35' H35 121.4 . . ?
C36 C31' H31 119.9 . . ?
C36 C35 H35A 118.3 . . ?
C36 C35 C34 123.5(5) . . ?
C36 C31 C32 121.7(6) . . ?
C36 C31 H31A 119.2 . . ?
C35' C36 C31' 119.7(4) . . ?
C35' C36 C35 16.4(3) . . ?
C35' C36 C37 125.5(3) . . ?
C35' C34' H34 119.0 . . ?
C34' C35' C36 117.1(5) . . ?
C34' C35' H35 121.4 . . ?
C34' C33' H33 119.5 . . ?
C34' C33' C32' 121.0(5) . . ?
C33' C34' C35' 122.0(6) . . ?
C33' C34' H34 119.0 . . ?
C33' C32' H32 120.8 . . ?
C32' C33' H33 119.5 . . ?
C32' C31' C36 120.3(5) . . ?
C32' C31' H31 119.9 . . ?
C31' C36 C37 112.1(3) . . ?
C31' C32' C33' 118.4(6) . . ?
C31' C32' H32 120.8 . . ?
C35 C36 C31' 128.1(4) . . ?
C35 C36 C37 119.8(3) . . ?
C35 C34 H34A 120.7 . . ?
C34 C35 H35A 118.3 . . ?
C34 C33 H33A 119.3 . . ?
C34 C33 C32 121.4(5) . . ?
C33 C34 C35 118.6(5) . . ?
C33 C34 H34A 120.7 . . ?
C33 C32 H32A 120.7 . . ?
C33 C32 C31 118.7(5) . . ?
C32 C33 H33A 119.3 . . ?
C32 C31 H31A 119.2 . . ?
C31 C36 C35' 112.0(4) . . ?
C31 C36 C31' 21.3(3) . . ?
C31 C36 C35 114.8(4) . . ?
C31 C36 C37 122.4(3) . . ?
C31 C32 H32A 120.7 . . ?
C37 O5 Eu1 136.71(12) . . ?
C37 C38 H38 118.2 . . ?
C38 C37 C36 120.06(19) . . ?
C38 C39 C40 120.88(18) . . ?
C39 O6 Eu1 135.80(12) . . ?
C39 C38 C37 123.66(19) . . ?
C39 C38 H38 118.2 . . ?
C40 C41' H41 119.0 . . ?
C40 C41' C42' 122.0(7) . . ?
C40 C45' C44' 125.4(9) . . ?
C40 C45' H45 117.3 . . ?
C40 C41 H41A 119.6 . . ?
C40 C41 C42 120.7(4) . . ?
C40 C45 H45A 120.0 . . ?
C41' C40 C39 122.3(3) . . ?
C41' C40 C45 120.1(4) . . ?
C41' C42' H42 119.8 . . ?
C42' C41' H41 119.0 . . ?
C42' C43' H43 121.4 . . ?
C42' C43' C44' 117.2(8) . . ?
C43' C42' C41' 120.5(8) . . ?
C43' C42' H42 119.8 . . ?
C43' C44' H44 121.0 . . ?
C43' C44' C45' 118.0(8) . . ?
C44' C43' H43 121.4 . . ?
C44' C45' H45 117.3 . . ?
C45' C40 C39 119.9(5) . . ?
C45' C40 C41' 114.8(5) . . ?
C45' C40 C41 112.3(5) . . ?
C45' C40 C45 24.3(3) . . ?
C45' C44' H44 121.0 . . ?
C41 C40 C39 125.6(2) . . ?
C41 C40 C41' 4.0(4) . . ?
C41 C40 C45 116.5(3) . . ?
C41 C42 H42A 119.0 . . ?
C42 C41 H41A 119.6 . . ?
C42 C43 H43A 120.3 . . ?
C42 C43 C44 119.4(4) . . ?
C43 C42 C41 122.0(4) . . ?
C43 C42 H42A 119.0 . . ?
C43 C44 H44A 119.6 . . ?
C43 C44 C45 120.8(4) . . ?
C44 C43 H43A 120.3 . . ?
C44 C45 C40 120.1(4) . . ?
C44 C45 H45A 120.0 . . ?
C45 C40 C39 117.3(2) . . ?
C45 C44 H44A 119.6 . . ?
C46 N1 Eu1 132.81(11) . . ?
C46 C47 H47 120.0 . . ?
C46 C47 C48 119.95(18) . . ?
C47 C46 H46 118.2 . . ?
C47 C48 H48 121.0 . . ?
C48 C47 H47 120.0 . . ?
C48 C49 C50 117.40(16) . . ?
C48 C49 C56 132.18(14) . . ?
C49 C48 C47 118.02(14) . . ?
C49 C48 H48 121.0 . . ?
C49 C50 C51 108.62(14) . . ?
C49 C56 C52 101.37(12) . . ?
C49 C56 C57 108.02(18) . . ?
C49 C56 C68 118.4(2) . . ?
C49 C56 C57' 117.9(2) . . ?
C49 C56 C68' 110.4(2) . . ?
C50 N1 Eu1 111.99(10) . . ?
C50 N1 C46 115.17(13) . . ?
C50 C49 C56 110.36(15) . . ?
C51 N2 Eu1 110.78(11) . . ?
C51 C52 C56 109.90(15) . . ?
C52 C51 C50 109.75(13) . . ?
C52 C53 H53 121.2 . . ?
C52 C53 C54 117.54(17) . . ?
C52 C56 C68' 107.2(2) . . ?
C53 C52 C51 118.08(15) . . ?
C53 C52 C56 132.02(15) . . ?
C53 C54 H54 120.0 . . ?
C53 C54 C55 120.03(19) . . ?
C54 C53 H53 121.2 . . ?
C54 C55 H55 118.0 . . ?
C55 N2 Eu1 135.21(10) . . ?
C55 N2 C51 114.00(14) . . ?
C55 C54 H54 120.0 . . ?
C57 C56 C52 110.16(19) . . ?
C57 C56 C68' 118.4(2) . . ?
C57 C58 H58 119.0 . . ?
C57 C62 C61 123.5(4) . . ?
C57 C62 C63 109.6(3) . . ?
C58 C57 C56 135.3(2) . . ?
C58 C57 C62 115.7(3) . . ?
C58 C59 H59 119.6 . . ?
C58 C59 C60 120.7(4) . . ?
C59 C58 C57 122.1(3) . . ?
C59 C58 H58 119.0 . . ?
C59 C60 H60 119.1 . . ?
C60 C59 H59 119.6 . . ?
C60 C61 H61 122.0 . . ?
C60 C61 C62 115.9(4) . . ?
C61 C60 C59 121.8(4) . . ?
C61 C60 H60 119.1 . . ?
C61 C62 C63 126.8(3) . . ?
C62 C57 C56 108.9(3) . . ?
C62 C61 H61 122.0 . . ?
C63 C64 H64 117.6 . . ?
C63 C64 C65 124.8(4) . . ?
C63 C68 C56 111.8(3) . . ?
C64 C63 C62 137.8(4) . . ?
C64 C63 C68 113.7(4) . . ?
C64 C65 H65 119.3 . . ?
C64 C65 C66 121.5(6) . . ?
C65 C64 H64 117.6 . . ?
C65 C66 H66 121.5 . . ?
C65 C66 C67 116.9(5) . . ?
C66 C65 H65 119.3 . . ?
C66 C67 H67 122.0 . . ?
C67 C66 H66 121.5 . . ?
C67 C68 C56 121.5(3) . . ?
C67 C68 C63 126.8(4) . . ?
C68 C56 C52 117.46(19) . . ?
C68 C56 C57 101.22(19) . . ?
C68 C56 C68' 17.20(18) . . ?
C68 C63 C62 108.4(3) . . ?
C68 C67 C66 115.9(4) . . ?
C68 C67 H67 122.0 . . ?
C57' C56 C52 117.2(2) . . ?
C57' C56 C57 16.0(2) . . ?
C57' C56 C68 85.3(2) . . ?
C57' C56 C68' 102.5(2) . . ?
C57' C58' H58A 122.0 . . ?
C57' C58' C59' 116.0(4) . . ?
C57' C62' C61' 114.7(5) . . ?
C57' C62' C63' 109.1(4) . . ?
C58' C57' C56 119.1(3) . . ?
C58' C57' C62' 129.2(4) . . ?
C58' C59' H59A 122.1 . . ?
C59' C58' H58A 122.0 . . ?
C59' C60' H60A 118.0 . . ?
C59' C60' C61' 124.0(5) . . ?
C60' C59' C58' 115.9(5) . . ?
C60' C59' H59A 122.1 . . ?
C60' C61' H61A 120.0 . . ?
C61' C60' H60A 118.0 . . ?
C61' C62' C63' 136.2(5) . . ?
C62' C57' C56 111.7(4) . . ?
C62' C61' C60' 120.1(5) . . ?
C62' C61' H61A 120.0 . . ?
C62' C63' C64' 123.7(4) . . ?
C63' C64' H64A 124.7 . . ?
C63' C68' C56 106.2(4) . . ?
C64' C65' H65A 117.3 . . ?
C64' C65' C66' 125.4(7) . . ?
C65' C64' C63' 110.6(5) . . ?
C65' C64' H64A 124.7 . . ?
C65' C66' H66A 120.0 . . ?
C66' C65' H65A 117.3 . . ?
C66' C67' H67A 118.6 . . ?
C66' C67' C68' 122.9(5) . . ?
C67' C66' C65' 120.0(6) . . ?
C67' C66' H66A 120.0 . . ?
C67' C68' C56 138.4(4) . . ?
C67' C68' C63' 115.1(5) . . ?
C68' C63' C62' 110.5(4) . . ?
C68' C63' C64' 125.4(5) . . ?
C68' C67' H67A 118.6 . . ?

loop_
_geom_bond_atom_site_label_1
_geom_bond_atom_site_label_2
_geom_bond_distance
_geom_bond_site_symmetry_2
_geom_bond_publ_flag
Eu1 O1 2.2952(11) . ?
Eu1 O2 2.3672(11) . ?
Eu1 O3 2.4164(12) . ?
Eu1 O4 2.3116(12) . ?
Eu1 O5 2.3395(13) . ?
Eu1 O6 2.3684(13) . ?
Eu1 N1 2.6420(12) . ?
Eu1 N2 2.6944(14) . ?
O1 C7 1.262(2) . ?
O2 C9 1.2658(19) . ?
O3 C22 1.254(2) . ?
O4 C24 1.2681(19) . ?
O5 C37 1.261(2) . ?
O6 C39 1.265(2) . ?
N1 C46 1.337(2) . ?
N1 C50 1.331(2) . ?
N2 C51 1.3417(18) . ?
N2 C55 1.336(2) . ?
C1 H1 0.9300 . ?
C1 C2 1.379(3) . ?
C1 C6 1.361(3) . ?
C2 H2 0.9300 . ?
C2 C3 1.362(4) . ?
C3 H3 0.9300 . ?
C3 C4 1.341(4) . ?
C4 H4 0.9300 . ?
C4 C5 1.372(3) . ?
C5 H5 0.9300 . ?
C5 C6 1.385(3) . ?
C6 C7 1.491(3) . ?
C7 C8 1.392(3) . ?
C8 H8 0.9300 . ?
C8 C9 1.392(2) . ?
C9 C10 1.497(3) . ?
C10 C11 1.379(3) . ?
C10 C15 1.389(3) . ?
C11 H11 0.9300 . ?
C11 C12 1.385(3) . ?
C12 H12 0.9300 . ?
C12 C13 1.373(3) . ?
C13 H13 0.9300 . ?
C13 C14 1.361(3) . ?
C14 H14 0.9300 . ?
C14 C15 1.382(3) . ?
C15 H15 0.9300 . ?
C16 H16 0.9300 . ?
C16 C17 1.383(3) . ?
C16 C21 1.382(3) . ?
C17 H17 0.9300 . ?
C17 C18 1.377(3) . ?
C18 H18 0.9300 . ?
C18 C19 1.361(3) . ?
C19 H19 0.9300 . ?
C19 C20 1.375(3) . ?
C20 H20 0.9300 . ?
C20 C21 1.385(3) . ?
C21 C22 1.505(3) . ?
C22 C23 1.407(2) . ?
C23 H23 0.9300 . ?
C23 C24 1.395(3) . ?
C24 C25 1.495(2) . ?
C25 C26 1.384(2) . ?
C25 C30 1.387(3) . ?
C26 H26 0.9300 . ?
C26 C27 1.391(3) . ?
C27 H27 0.9300 . ?
C27 C28 1.372(4) . ?
C28 H28 0.9300 . ?
C28 C29 1.372(3) . ?
C29 H29 0.9300 . ?
C29 C30 1.382(3) . ?
C30 H30 0.9300 . ?
C36 C35' 1.384(5) . ?
C36 C31' 1.408(6) . ?
C36 C35 1.391(5) . ?
C36 C31 1.377(6) . ?
C36 C37 1.490(3) . ?
C35' H35 0.9300 . ?
C35' C34' 1.382(7) . ?
C34' H34 0.9300 . ?
C34' C33' 1.351(7) . ?
C33' H33 0.9300 . ?
C33' C32' 1.380(8) . ?
C32' H32 0.9300 . ?
C32' C31' 1.364(8) . ?
C31' H31 0.9300 . ?
C35 H35A 0.9300 . ?
C35 C34 1.391(7) . ?
C34 H34A 0.9300 . ?
C34 C33 1.340(7) . ?
C33 H33A 0.9300 . ?
C33 C32 1.370(7) . ?
C32 H32A 0.9300 . ?
C32 C31 1.417(8) . ?
C31 H31A 0.9300 . ?
C37 C38 1.400(3) . ?
C38 H38 0.9300 . ?
C38 C39 1.389(3) . ?
C39 C40 1.492(3) . ?
C40 C41' 1.376(8) . ?
C40 C45' 1.269(9) . ?
C40 C41 1.373(5) . ?
C40 C45 1.431(4) . ?
C41' H41 0.9300 . ?
C41' C42' 1.382(9) . ?
C42' H42 0.9300 . ?
C42' C43' 1.346(9) . ?
C43' H43 0.9300 . ?
C43' C44' 1.365(10) . ?
C44' H44 0.9300 . ?
C44' C45' 1.409(11) . ?
C45' H45 0.9300 . ?
C41 H41A 0.9300 . ?
C41 C42 1.390(5) . ?
C42 H42A 0.9300 . ?
C42 C43 1.326(6) . ?
C43 H43A 0.9300 . ?
C43 C44 1.368(6) . ?
C44 H44A 0.9300 . ?
C44 C45 1.376(5) . ?
C45 H45A 0.9300 . ?
C46 H46 0.9300 . ?
C46 C47 1.374(2) . ?
C47 H47 0.9300 . ?
C47 C48 1.388(3) . ?
C48 H48 0.9300 . ?
C48 C49 1.370(3) . ?
C49 C50 1.3931(19) . ?
C49 C56 1.525(3) . ?
C50 C51 1.459(2) . ?
C51 C52 1.379(2) . ?
C52 C53 1.367(3) . ?
C52 C56 1.539(2) . ?
C53 H53 0.9300 . ?
C53 C54 1.381(3) . ?
C54 H54 0.9300 . ?
C54 C55 1.382(2) . ?
C55 H55 0.9300 . ?
C56 C57 1.537(4) . ?
C56 C68 1.535(4) . ?
C56 C57' 1.532(4) . ?
C56 C68' 1.546(5) . ?
C57 C58 1.404(6) . ?
C57 C62 1.433(4) . ?
C58 H58 0.9300 . ?
C58 C59 1.370(5) . ?
C59 H59 0.9300 . ?
C59 C60 1.419(5) . ?
C60 H60 0.9300 . ?
C60 C61 1.371(7) . ?
C61 H61 0.9300 . ?
C61 C62 1.447(5) . ?
C62 C63 1.454(6) . ?
C63 C64 1.311(6) . ?
C63 C68 1.389(4) . ?
C64 H64 0.9300 . ?
C64 C65 1.346(8) . ?
C65 H65 0.9300 . ?
C65 C66 1.375(7) . ?
C66 H66 0.9300 . ?
C66 C67 1.433(8) . ?
C67 H67 0.9300 . ?
C67 C68 1.351(6) . ?
C57' C58' 1.322(7) . ?
C57' C62' 1.339(6) . ?
C58' H58A 0.9300 . ?
C58' C59' 1.423(6) . ?
C59' H59A 0.9300 . ?
C59' C60' 1.355(7) . ?
C60' H60A 0.9300 . ?
C60' C61' 1.366(8) . ?
C61' H61A 0.9300 . ?
C61' C62' 1.349(6) . ?
C62' C63' 1.461(7) . ?
C63' C64' 1.493(8) . ?
C63' C68' 1.431(5) . ?
C64' H64A 0.9300 . ?
C64' C65' 1.385(10) . ?
C65' H65A 0.9300 . ?
C65' C66' 1.416(8) . ?
C66' H66A 0.9300 . ?
C66' C67' 1.351(9) . ?
C67' H67A 0.9300 . ?
C67' C68' 1.395(8) . ?

loop_
_geom_torsion_atom_site_label_1
_geom_torsion_atom_site_label_2
_geom_torsion_atom_site_label_3
_geom_torsion_atom_site_label_4
_geom_torsion
_geom_torsion_site_symmetry_1
_geom_torsion_site_symmetry_2
_geom_torsion_site_symmetry_3
_geom_torsion_site_symmetry_4
_geom_torsion_publ_flag
Eu1 O1 C7 C6 159.56(13) . . . . ?
Eu1 O1 C7 C8 -21.4(3) . . . . ?
Eu1 O2 C9 C8 5.1(3) . . . . ?
Eu1 O2 C9 C10 -175.95(11) . . . . ?
Eu1 O3 C22 C21 -164.33(11) . . . . ?
Eu1 O3 C22 C23 15.7(3) . . . . ?
Eu1 O4 C24 C23 32.6(3) . . . . ?
Eu1 O4 C24 C25 -148.65(14) . . . . ?
Eu1 O5 C37 C36 -161.61(11) . . . . ?
Eu1 O5 C37 C38 17.6(2) . . . . ?
Eu1 O6 C39 C38 -23.2(2) . . . . ?
Eu1 O6 C39 C40 156.26(10) . . . . ?
Eu1 N1 C46 C47 177.99(14) . . . . ?
Eu1 N1 C50 C49 -179.66(15) . . . . ?
Eu1 N1 C50 C51 -0.7(2) . . . . ?
Eu1 N2 C51 C50 0.9(2) . . . . ?
Eu1 N2 C51 C52 179.52(15) . . . . ?
Eu1 N2 C55 C54 -179.59(14) . . . . ?
O1 Eu1 O2 C9 -13.43(15) . . . . ?
O1 Eu1 O3 C22 101.76(16) . . . . ?
O1 Eu1 O4 C24 -93.62(17) . . . . ?
O1 Eu1 O5 C37 -153.69(15) . . . . ?
O1 Eu1 O6 C39 96.09(13) . . . . ?
O1 Eu1 N1 C46 -24.6(2) . . . . ?
O1 Eu1 N1 C50 153.27(11) . . . . ?
O1 Eu1 N2 C51 -157.68(10) . . . . ?
O1 Eu1 N2 C55 23.6(2) . . . . ?
O1 C7 C8 C9 0.7(3) . . . . ?
O2 Eu1 O1 C7 22.36(18) . . . . ?
O2 Eu1 O3 C22 72.20(16) . . . . ?
O2 Eu1 O4 C24 -164.87(16) . . . . ?
O2 Eu1 O5 C37 -89.88(15) . . . . ?
O2 Eu1 O6 C39 156.23(13) . . . . ?
O2 Eu1 N1 C46 173.59(15) . . . . ?
O2 Eu1 N1 C50 -8.59(15) . . . . ?
O2 Eu1 N2 C51 173.09(12) . . . . ?
O2 Eu1 N2 C55 -5.65(16) . . . . ?
O2 C9 C10 C11 -22.4(2) . . . . ?
O2 C9 C10 C15 157.57(16) . . . . ?
O3 Eu1 O1 C7 -137.4(2) . . . . ?
O3 Eu1 O2 C9 16.37(18) . . . . ?
O3 Eu1 O4 C24 -24.30(16) . . . . ?
O3 Eu1 O5 C37 133.22(15) . . . . ?
O3 Eu1 O6 C39 -4.94(15) . . . . ?
O3 Eu1 N1 C46 -32.81(16) . . . . ?
O3 Eu1 N1 C50 145.00(12) . . . . ?
O3 Eu1 N2 C51 -47.08(13) . . . . ?
O3 Eu1 N2 C55 134.18(16) . . . . ?
O3 C22 C23 C24 -14.3(3) . . . . ?
O4 Eu1 O1 C7 -69.55(19) . . . . ?
O4 Eu1 O2 C9 80.76(16) . . . . ?
O4 Eu1 O3 C22 -0.37(15) . . . . ?
O4 Eu1 O5 C37 114.43(15) . . . . ?
O4 Eu1 O6 C39 -117.28(13) . . . . ?
O4 Eu1 N1 C46 -105.71(17) . . . . ?
O4 Eu1 N1 C50 72.11(12) . . . . ?
O4 Eu1 N2 C51 -86.41(11) . . . . ?
O4 Eu1 N2 C55 94.85(17) . . . . ?
O4 C24 C25 C26 155.4(2) . . . . ?
O4 C24 C25 C30 -21.5(3) . . . . ?
O5 Eu1 O1 C7 149.07(19) . . . . ?
O5 Eu1 O2 C9 -84.38(16) . . . . ?
O5 Eu1 O3 C22 -168.11(16) . . . . ?
O5 Eu1 O4 C24 -5.3(2) . . . . ?
O5 Eu1 O6 C39 27.25(12) . . . . ?
O5 Eu1 N1 C46 41.74(16) . . . . ?
O5 Eu1 N1 C50 -140.44(12) . . . . ?
O5 Eu1 N2 C51 54.11(12) . . . . ?
O5 Eu1 N2 C55 -124.63(16) . . . . ?
O5 C37 C38 C39 2.6(2) . . . . ?
O6 Eu1 O1 C7 87.5(2) . . . . ?
O6 Eu1 O2 C9 -144.20(16) . . . . ?
O6 Eu1 O3 C22 -136.52(14) . . . . ?
O6 Eu1 O4 C24 113.52(16) . . . . ?
O6 Eu1 O5 C37 -24.34(14) . . . . ?
O6 Eu1 N1 C46 112.98(17) . . . . ?
O6 Eu1 N1 C50 -69.20(12) . . . . ?
O6 Eu1 N2 C51 85.50(11) . . . . ?
O6 Eu1 N2 C55 -93.24(17) . . . . ?
O6 C39 C40 C41' 166.2(3) . . . . ?
O6 C39 C40 C45' 7.0(4) . . . . ?
O6 C39 C40 C41 168.8(2) . . . . ?
O6 C39 C40 C45 -20.6(3) . . . . ?
N1 Eu1 O1 C7 -145.73(16) . . . . ?
N1 Eu1 O2 C9 156.17(14) . . . . ?
N1 Eu1 O3 C22 -82.98(15) . . . . ?
N1 Eu1 O4 C24 53.44(16) . . . . ?
N1 Eu1 O5 C37 56.56(14) . . . . ?
N1 Eu1 O6 C39 -57.29(13) . . . . ?
N1 Eu1 N2 C51 -0.83(11) . . . . ?
N1 Eu1 N2 C55 -179.57(18) . . . . ?
N1 C46 C47 C48 0.6(3) . . . . ?
N1 C50 C51 N2 -0.2(3) . . . . ?
N1 C50 C51 C52 -179.01(17) . . . . ?
N2 Eu1 O1 C7 -7.4(2) . . . . ?
N2 Eu1 O2 C9 147.17(16) . . . . ?
N2 Eu1 O3 C22 -39.05(17) . . . . ?
N2 Eu1 O4 C24 124.10(17) . . . . ?
N2 Eu1 O5 C37 6.41(16) . . . . ?
N2 Eu1 O6 C39 -127.95(13) . . . . ?
N2 Eu1 N1 C46 -177.08(18) . . . . ?
N2 Eu1 N1 C50 0.74(11) . . . . ?
N2 C51 C52 C53 0.6(3) . . . . ?
N2 C51 C52 C56 -179.03(16) . . . . ?
C1 C2 C3 C4 0.8(4) . . . . ?
C1 C6 C7 O1 -14.0(3) . . . . ?
C1 C6 C7 C8 167.02(19) . . . . ?
C2 C1 C6 C5 -1.0(3) . . . . ?
C2 C1 C6 C7 177.0(2) . . . . ?
C2 C3 C4 C5 -0.3(4) . . . . ?
C3 C4 C5 C6 -0.8(4) . . . . ?
C4 C5 C6 C1 1.5(3) . . . . ?
C4 C5 C6 C7 -176.4(2) . . . . ?
C5 C6 C7 O1 163.91(19) . . . . ?
C5 C6 C7 C8 -15.1(3) . . . . ?
C6 C1 C2 C3 -0.1(4) . . . . ?
C6 C7 C8 C9 179.63(17) . . . . ?
C7 C8 C9 O2 6.3(3) . . . . ?
C7 C8 C9 C10 -172.60(17) . . . . ?
C8 C9 C10 C11 156.62(17) . . . . ?
C8 C9 C10 C15 -23.4(2) . . . . ?
C9 C10 C11 C12 -179.04(15) . . . . ?
C9 C10 C15 C14 179.73(16) . . . . ?
C10 C11 C12 C13 -0.8(3) . . . . ?
C11 C10 C15 C14 -0.3(2) . . . . ?
C11 C12 C13 C14 -0.2(3) . . . . ?
C12 C13 C14 C15 0.9(3) . . . . ?
C13 C14 C15 C10 -0.6(3) . . . . ?
C15 C10 C11 C12 1.0(2) . . . . ?
C16 C17 C18 C19 0.9(3) . . . . ?
C16 C21 C22 O3 -4.6(2) . . . . ?
C16 C21 C22 C23 175.46(17) . . . . ?
C17 C16 C21 C20 1.2(3) . . . . ?
C17 C16 C21 C22 179.04(18) . . . . ?
C17 C18 C19 C20 -0.2(3) . . . . ?
C18 C19 C20 C21 -0.1(3) . . . . ?
C19 C20 C21 C16 -0.4(3) . . . . ?
C19 C20 C21 C22 -178.16(17) . . . . ?
C20 C21 C22 O3 173.19(16) . . . . ?
C20 C21 C22 C23 -6.8(3) . . . . ?
C21 C16 C17 C18 -1.4(3) . . . . ?
C21 C22 C23 C24 165.68(17) . . . . ?
C22 C23 C24 O4 -8.1(3) . . . . ?
C22 C23 C24 C25 173.24(18) . . . . ?
C23 C24 C25 C26 -25.8(3) . . . . ?
C23 C24 C25 C30 157.2(2) . . . . ?
C24 C25 C26 C27 -178.1(2) . . . . ?
C24 C25 C30 C29 178.3(2) . . . . ?
C25 C26 C27 C28 0.8(4) . . . . ?
C26 C25 C30 C29 1.2(3) . . . . ?
C26 C27 C28 C29 -0.4(4) . . . . ?
C27 C28 C29 C30 0.5(4) . . . . ?
C28 C29 C30 C25 -0.9(4) . . . . ?
C30 C25 C26 C27 -1.2(4) . . . . ?
C36 C35' C34' C33' 3.6(7) . . . . ?
C36 C35 C34 C33 -4.4(7) . . . . ?
C36 C37 C38 C39 -178.22(14) . . . . ?
C35' C36 C31' C32' 13.8(5) . . . . ?
C35' C36 C35 C34 -71.6(12) . . . . ?
C35' C36 C31 C32 4.0(5) . . . . ?
C35' C36 C37 O5 -162.1(2) . . . . ?
C35' C36 C37 C38 18.6(3) . . . . ?
C35' C34' C33' C32' 4.6(8) . . . . ?
C34' C33' C32' C31' -3.5(7) . . . . ?
C33' C32' C31' C36 -5.6(6) . . . . ?
C31' C36 C35' C34' -12.5(5) . . . . ?
C31' C36 C35 C34 -7.4(6) . . . . ?
C31' C36 C31 C32 119.6(14) . . . . ?
C31' C36 C37 O5 36.6(3) . . . . ?
C31' C36 C37 C38 -142.6(3) . . . . ?
C35 C36 C35' C34' 112.8(14) . . . . ?
C35 C36 C31' C32' -3.2(6) . . . . ?
C35 C36 C31 C32 -13.7(5) . . . . ?
C35 C36 C37 O5 -143.8(3) . . . . ?
C35 C36 C37 C38 37.0(3) . . . . ?
C35 C34 C33 C32 -2.7(8) . . . . ?
C34 C33 C32 C31 1.2(7) . . . . ?
C33 C32 C31 C36 7.6(7) . . . . ?
C31 C36 C35' C34' 9.6(5) . . . . ?
C31 C36 C31' C32' -60.3(12) . . . . ?
C31 C36 C35 C34 12.3(6) . . . . ?
C31 C36 C37 O5 15.6(3) . . . . ?
C31 C36 C37 C38 -163.6(3) . . . . ?
C37 C36 C35' C34' -172.5(3) . . . . ?
C37 C36 C31' C32' 176.3(3) . . . . ?
C37 C36 C35 C34 173.1(4) . . . . ?
C37 C36 C31 C32 -174.0(3) . . . . ?
C37 C38 C39 O6 0.3(2) . . . . ?
C37 C38 C39 C40 -179.18(14) . . . . ?
C38 C39 C40 C41' -14.3(4) . . . . ?
C38 C39 C40 C45' -173.5(4) . . . . ?
C38 C39 C40 C41 -11.7(3) . . . . ?
C38 C39 C40 C45 158.9(2) . . . . ?
C39 C40 C41' C42' -168.2(4) . . . . ?
C39 C40 C45' C44' 175.8(5) . . . . ?
C39 C40 C41 C42 176.8(3) . . . . ?
C39 C40 C45 C44 -177.8(3) . . . . ?
C40 C41' C42' C43' -5.3(9) . . . . ?
C40 C41 C42 C43 -0.2(5) . . . . ?
C41' C40 C45' C44' 15.1(9) . . . . ?
C41' C40 C41 C42 -150(6) . . . . ?
C41' C40 C45 C44 -4.5(5) . . . . ?
C41' C42' C43' C44' 11.8(10) . . . . ?
C42' C43' C44' C45' -5.5(10) . . . . ?
C43' C44' C45' C40 -8.8(11) . . . . ?
C45' C40 C41' C42' -8.0(7) . . . . ?
C45' C40 C41 C42 -20.2(5) . . . . ?
C45' C40 C45 C44 79.5(12) . . . . ?
C41 C40 C41' C42' 44(5) . . . . ?
C41 C40 C45' C44' 11.7(8) . . . . ?
C41 C40 C45 C44 -6.3(5) . . . . ?
C41 C42 C43 C44 -5.7(6) . . . . ?
C42 C43 C44 C45 5.4(6) . . . . ?
C43 C44 C45 C40 0.7(6) . . . . ?
C45 C40 C41' C42' 18.8(7) . . . . ?
C45 C40 C45' C44' -93.5(15) . . . . ?
C45 C40 C41 C42 6.1(4) . . . . ?
C46 N1 C50 C49 -1.4(3) . . . . ?
C46 N1 C50 C51 177.57(17) . . . . ?
C46 C47 C48 C49 -0.4(3) . . . . ?
C47 C48 C49 C50 -0.7(3) . . . . ?
C47 C48 C49 C56 -177.5(2) . . . . ?
C48 C49 C50 N1 1.7(3) . . . . ?
C48 C49 C50 C51 -177.45(17) . . . . ?
C48 C49 C56 C52 176.8(2) . . . . ?
C48 C49 C56 C57 61.0(3) . . . . ?
C48 C49 C56 C68 -53.1(3) . . . . ?
C48 C49 C56 C57' 47.4(4) . . . . ?
C48 C49 C56 C68' -69.8(3) . . . . ?
C49 C50 C51 N2 178.93(16) . . . . ?
C49 C50 C51 C52 0.1(2) . . . . ?
C49 C56 C57 C58 54.3(5) . . . . ?
C49 C56 C57 C62 -126.8(3) . . . . ?
C49 C56 C68 C63 120.2(3) . . . . ?
C49 C56 C68 C67 -58.1(4) . . . . ?
C49 C56 C57' C58' 54.7(5) . . . . ?
C49 C56 C57' C62' -123.5(4) . . . . ?
C49 C56 C68' C63' 129.1(3) . . . . ?
C49 C56 C68' C67' -56.9(7) . . . . ?
C50 N1 C46 C47 0.2(3) . . . . ?
C50 C49 C56 C52 -0.2(2) . . . . ?
C50 C49 C56 C57 -115.98(19) . . . . ?
C50 C49 C56 C68 129.89(19) . . . . ?
C50 C49 C56 C57' -129.6(2) . . . . ?
C50 C49 C56 C68' 113.1(2) . . . . ?
C50 C51 C52 C53 179.37(17) . . . . ?
C50 C51 C52 C56 -0.3(2) . . . . ?
C51 N2 C55 C54 1.7(3) . . . . ?
C51 C52 C53 C54 0.1(3) . . . . ?
C51 C52 C56 C49 0.28(19) . . . . ?
C51 C52 C56 C57 114.5(2) . . . . ?
C51 C52 C56 C68 -130.4(2) . . . . ?
C51 C52 C56 C57' 130.1(2) . . . . ?
C51 C52 C56 C68' -115.5(2) . . . . ?
C52 C53 C54 C55 0.2(3) . . . . ?
C52 C56 C57 C58 -55.6(5) . . . . ?
C52 C56 C57 C62 123.4(3) . . . . ?
C52 C56 C68 C63 -117.6(3) . . . . ?
C52 C56 C68 C67 64.2(5) . . . . ?
C52 C56 C57' C58' -66.9(5) . . . . ?
C52 C56 C57' C62' 114.9(4) . . . . ?
C52 C56 C68' C63' -121.4(3) . . . . ?
C52 C56 C68' C67' 52.7(7) . . . . ?
C53 C52 C56 C49 -179.3(2) . . . . ?
C53 C52 C56 C57 -65.1(3) . . . . ?
C53 C52 C56 C68 50.0(3) . . . . ?
C53 C52 C56 C57' -49.4(3) . . . . ?
C53 C52 C56 C68' 65.0(3) . . . . ?
C53 C54 C55 N2 -1.2(3) . . . . ?
C55 N2 C51 C50 179.95(16) . . . . ?
C55 N2 C51 C52 -1.4(3) . . . . ?
C56 C49 C50 N1 179.20(17) . . . . ?
C56 C49 C50 C51 0.1(2) . . . . ?
C56 C52 C53 C54 179.6(2) . . . . ?
C56 C57 C58 C59 179.8(4) . . . . ?
C56 C57 C62 C61 -176.3(4) . . . . ?
C56 C57 C62 C63 0.5(4) . . . . ?
C56 C57' C58' C59' -179.3(4) . . . . ?
C56 C57' C62' C61' 177.9(4) . . . . ?
C56 C57' C62' C63' 0.7(5) . . . . ?
C57 C56 C68 C63 2.4(4) . . . . ?
C57 C56 C68 C67 -175.8(4) . . . . ?
C57 C56 C57' C58' 0.2(7) . . . . ?
C57 C56 C57' C62' -178.0(12) . . . . ?
C57 C56 C68' C63' 3.9(5) . . . . ?
C57 C56 C68' C67' 177.9(6) . . . . ?
C57 C58 C59 C60 -1.3(7) . . . . ?
C57 C62 C63 C64 -175.4(5) . . . . ?
C57 C62 C63 C68 1.1(5) . . . . ?
C58 C57 C62 C61 2.9(6) . . . . ?
C58 C57 C62 C63 179.6(3) . . . . ?
C58 C59 C60 C61 -2.3(7) . . . . ?
C59 C60 C61 C62 5.7(7) . . . . ?
C60 C61 C62 C57 -6.1(7) . . . . ?
C60 C61 C62 C63 177.7(4) . . . . ?
C61 C62 C63 C64 1.3(9) . . . . ?
C61 C62 C63 C68 177.7(4) . . . . ?
C62 C57 C58 C59 1.0(6) . . . . ?
C62 C63 C64 C65 -176.5(6) . . . . ?
C62 C63 C68 C56 -2.2(4) . . . . ?
C62 C63 C68 C67 175.9(4) . . . . ?
C63 C64 C65 C66 -5.4(10) . . . . ?
C64 C63 C68 C56 175.2(4) . . . . ?
C64 C63 C68 C67 -6.7(7) . . . . ?
C64 C65 C66 C67 2.1(10) . . . . ?
C65 C66 C67 C68 -1.5(8) . . . . ?
C66 C67 C68 C56 -178.0(4) . . . . ?
C66 C67 C68 C63 4.1(8) . . . . ?
C68 C56 C57 C58 179.4(4) . . . . ?
C68 C56 C57 C62 -1.7(3) . . . . ?
C68 C56 C57' C58' 174.5(5) . . . . ?
C68 C56 C57' C62' -3.6(4) . . . . ?
C68 C56 C68' C63' 8.0(8) . . . . ?
C68 C56 C68' C67' -178.0(15) . . . . ?
C68 C63 C64 C65 7.2(8) . . . . ?
C57' C56 C57 C58 -174.8(13) . . . . ?
C57' C56 C57 C62 4.1(8) . . . . ?
C57' C56 C68 C63 0.8(3) . . . . ?
C57' C56 C68 C67 -177.4(4) . . . . ?
C57' C56 C68' C63' 2.6(4) . . . . ?
C57' C56 C68' C67' 176.6(7) . . . . ?
C57' C58' C59' C60' 0.4(8) . . . . ?
C57' C62' C63' C64' 174.0(5) . . . . ?
C57' C62' C63' C68' 1.2(6) . . . . ?
C58' C57' C62' C61' 0.0(8) . . . . ?
C58' C57' C62' C63' -177.3(5) . . . . ?
C58' C59' C60' C61' 2.0(9) . . . . ?
C59' C60' C61' C62' -3.7(10) . . . . ?
C60' C61' C62' C57' 2.5(8) . . . . ?
C60' C61' C62' C63' 178.8(6) . . . . ?
C61' C62' C63' C64' -2.4(10) . . . . ?
C61' C62' C63' C68' -175.3(6) . . . . ?
C62' C57' C58' C59' -1.5(8) . . . . ?
C62' C63' C64' C65' -179.6(6) . . . . ?
C62' C63' C68' C56 -2.4(5) . . . . ?
C62' C63' C68' C67' -178.0(5) . . . . ?
C63' C64' C65' C66' 3.3(11) . . . . ?
C64' C63' C68' C56 -175.1(5) . . . . ?
C64' C63' C68' C67' 9.2(8) . . . . ?
C64' C65' C66' C67' -0.8(12) . . . . ?
C65' C66' C67' C68' 2.0(11) . . . . ?
C66' C67' C68' C56 -179.6(6) . . . . ?
C66' C67' C68' C63' -5.9(9) . . . . ?
C68' C56 C57 C58 -179.3(4) . . . . ?
C68' C56 C57 C62 -0.4(4) . . . . ?
C68' C56 C68 C63 -173.9(12) . . . . ?
C68' C56 C68 C67 7.9(8) . . . . ?
C68' C56 C57' C58' 176.1(4) . . . . ?
C68' C56 C57' C62' -2.0(4) . . . . ?
C68' C63' C64' C65' -7.8(9) . . . . ?
